data_7702440
loop_
_publ_author_name
'Eskelinen, Esa'
'Luukkanen, Saija'
'Haukka, Matti'
'Ahlgr\'en, Markku'
'Pakkanen, Tapani A.'

_publ_section_title
;
 Redox and photochemical behaviour of ruthenium(II) complexes with H2dcbpy
 ligand
 (H2dcbpy&#x2005;=&#x2005;2,2&#x2032;-bipyridine-4,4&#x2032;-dicarboxylic
 acid)
;
_journal_issue 16
_journal_name_full 'Journal of the Chemical Society, Dalton Transactions'
_journal_page_first 2745
_journal_paper_doi 10.1039/b004751l
_journal_year 2000
_chemical_formula_sum 'C14 H10 Cl2 N2 O7 Ru'
_chemical_formula_weight 490.21
_chemical_name_common Ru(H2dcbpy)(CO)2Cl2.(H2O)
_space_group_IT_number 14
_space_group_name_Hall '-P 2ybc'
_space_group_name_H-M_alt 'P 1 21/c 1'
_symmetry_cell_setting monoclinic
_symmetry_space_group_name_H-M 'P 1 21/c 1'
_atom_sites_solution_hydrogens geom
_atom_sites_solution_primary direct
_atom_sites_solution_secondary difmap
_audit_creation_method SHELXL-97
_cell_angle_alpha 90.00
_cell_angle_beta 95.520(2)
_cell_angle_gamma 90.00
_cell_formula_units_Z 4
_cell_length_a 8.1339(2)
_cell_length_b 15.9462(5)
_cell_length_c 13.3650(4)
_cell_measurement_temperature 293(2)
_cell_volume 1725.47(9)
_computing_cell_refinement 'Denzo/Scalepack (Otwinowski & Minor, 1997)'
_computing_data_collection 'Collect (Nonius, 1998)'
_computing_data_reduction 'Denzo/Scalepack (Otwinowski & Minor, 1997)'
_computing_molecular_graphics 'XP in SHELXTL v.5.1 (Bruker Axs, 1998)'
_computing_publication_material SHELXL-97
_computing_structure_refinement 'SHELXL-97 (Sheldrick, 1997)'
_computing_structure_solution 'SHELXS-97 (Sheldrick, 1990)'
_diffrn_ambient_temperature 293(2)
_diffrn_measured_fraction_theta_full 0.997
_diffrn_measured_fraction_theta_max 0.997
_diffrn_measurement_device_type 'Nonius KappaCCD'
_diffrn_measurement_method phi/omega-scan
_diffrn_radiation_monochromator graphite
_diffrn_radiation_source 'fine-focus sealed tube'
_diffrn_radiation_type MoK\a
_diffrn_radiation_wavelength 0.71073
_diffrn_reflns_av_R_equivalents 0.0759
_diffrn_reflns_av_sigmaI/netI 0.0628
_diffrn_reflns_limit_h_max 9
_diffrn_reflns_limit_h_min -9
_diffrn_reflns_limit_k_max 18
_diffrn_reflns_limit_k_min -18
_diffrn_reflns_limit_l_max 15
_diffrn_reflns_limit_l_min -15
_diffrn_reflns_number 11496
_diffrn_reflns_theta_full 25.00
_diffrn_reflns_theta_max 25.00
_diffrn_reflns_theta_min 3.32
_exptl_absorpt_coefficient_mu 1.259
_exptl_absorpt_correction_T_max 0.8845
_exptl_absorpt_correction_T_min 0.7869
_exptl_crystal_colour 'orange red'
_exptl_crystal_density_diffrn 1.887
_exptl_crystal_density_method 'not measured'
_exptl_crystal_description needle
_exptl_crystal_F_000 968
_exptl_crystal_size_max 0.20
_exptl_crystal_size_mid 0.10
_exptl_crystal_size_min 0.10
_refine_diff_density_max 0.502
_refine_diff_density_min -0.377
_refine_diff_density_rms 0.083
_refine_ls_extinction_method none
_refine_ls_goodness_of_fit_ref 1.010
_refine_ls_hydrogen_treatment mixed
_refine_ls_matrix_type full
_refine_ls_number_parameters 247
_refine_ls_number_reflns 3028
_refine_ls_number_restraints 0
_refine_ls_restrained_S_all 1.010
_refine_ls_R_factor_all 0.0763
_refine_ls_R_factor_gt 0.0380
_refine_ls_shift/su_max 0.001
_refine_ls_shift/su_mean 0.000
_refine_ls_structure_factor_coef Fsqd
_refine_ls_weighting_details 'calc w=1/[\s^2^(Fo^2^)+(0.0271P)^2^+1.0286P] where P=(Fo^2^+2Fc^2^)/3'
_refine_ls_weighting_scheme calc
_refine_ls_wR_factor_gt 0.0630
_refine_ls_wR_factor_ref 0.0711
_reflns_number_gt 2095
_reflns_number_total 3028
_reflns_threshold_expression >2sigma(I)
_cod_data_source_file b004751l.txt
_cod_data_source_block Ru(H2dcbpy)(CO)2Cl2.(H2O)(1)
_cod_depositor_comments
;
The following automatic conversions were performed:

data item '_symmetry_cell_setting' value 'Monoclinic' was changed to
'monoclinic' in accordance with the
/home/saulius/struct/COD-crude-data/automatic-downloads/DataCite-retrospective/RSC/depositions/lib/dictionaries/cif_core.dic
dictionary named 'cif_core.dic' version 2.4.2 last updated on
2011-04-26.

Automatic conversion script
Id: cif_fix_values 6909 2019-04-08 15:41:33Z antanas 
;
_cod_original_sg_symbol_H-M 'P 21/c'
_cod_database_code 7702440

loop_
_symmetry_equiv_pos_as_xyz
'x, y, z'
'-x, y+1/2, -z+1/2'
'-x, -y, -z'
'x, -y-1/2, z-1/2'

loop_
_atom_site_label
_atom_site_type_symbol
_atom_site_fract_x
_atom_site_fract_y
_atom_site_fract_z
_atom_site_U_iso_or_equiv
_atom_site_adp_type
_atom_site_occupancy
_atom_site_symmetry_multiplicity
_atom_site_calc_flag
_atom_site_refinement_flags
Ru1 Ru 0.42639(4) 0.19187(2) 0.92689(3) 0.03348(12) Uani 1 1 d .
Cl1 Cl 0.29745(14) 0.32800(7) 0.93712(9) 0.0493(3) Uani 1 1 d .
Cl2 Cl 0.59149(14) 0.24575(7) 0.80477(9) 0.0552(3) Uani 1 1 d .
C1 C 0.5992(5) 0.2294(3) 1.0268(3) 0.0295(10) Uani 1 1 d .
O1 O 0.6979(5) 0.2510(2) 1.0751(3) 0.0673(10) Uani 1 1 d .
C3 C 0.5296(5) 0.0876(3) 0.9170(3) 0.0336(10) Uani 1 1 d .
O3 O 0.5985(4) 0.02779(19) 0.9092(2) 0.0495(8) Uani 1 1 d .
N1 N 0.2299(4) 0.1541(2) 0.8206(3) 0.0340(8) Uani 1 1 d .
N2 N 0.2527(4) 0.15067(19) 1.0208(2) 0.0313(8) Uani 1 1 d .
C10 C 0.2330(5) 0.1511(3) 0.7210(3) 0.0408(11) Uani 1 1 d .
H10 H 0.3285 0.1675 0.6933 0.049 Uiso 1 1 calc R
C11 C 0.0992(5) 0.1246(3) 0.6582(3) 0.0418(11) Uani 1 1 d .
H11 H 0.1051 0.1226 0.5891 0.050 Uiso 1 1 calc R
C12 C -0.0429(5) 0.1010(2) 0.6982(3) 0.0368(10) Uani 1 1 d .
C13 C -0.0468(5) 0.1048(2) 0.8016(3) 0.0357(10) Uani 1 1 d .
H13 H -0.1426 0.0904 0.8303 0.043 Uiso 1 1 calc R
C14 C 0.0912(5) 0.1301(2) 0.8618(3) 0.0326(10) Uani 1 1 d .
C15 C 0.1041(5) 0.1294(2) 0.9726(3) 0.0316(9) Uani 1 1 d .
C16 C -0.0245(5) 0.1068(3) 1.0273(3) 0.0389(11) Uani 1 1 d .
H16 H -0.1254 0.0913 0.9938 0.047 Uiso 1 1 calc R
C17 C -0.0054(5) 0.1067(2) 1.1309(3) 0.0355(10) Uani 1 1 d .
C18 C 0.1459(5) 0.1287(2) 1.1789(3) 0.0382(10) Uani 1 1 d .
H18 H 0.1627 0.1294 1.2487 0.046 Uiso 1 1 calc R
C19 C 0.2727(5) 0.1495(2) 1.1212(3) 0.0382(10) Uani 1 1 d .
H19 H 0.3755 0.1633 1.1536 0.046 Uiso 1 1 calc R
C40 C -0.1912(6) 0.0688(3) 0.6346(3) 0.0434(11) Uani 1 1 d .
O40 O -0.1668(4) 0.0646(2) 0.5398(3) 0.0687(11) Uani 1 1 d .
O41 O -0.3193(4) 0.0514(2) 0.6690(2) 0.0663(10) Uani 1 1 d .
C50 C -0.1520(6) 0.0823(3) 1.1853(4) 0.0427(11) Uani 1 1 d .
O50 O -0.1237(4) 0.0896(2) 1.2824(3) 0.0591(10) Uani 1 1 d .
O51 O -0.2787(4) 0.0581(2) 1.1413(3) 0.0717(11) Uani 1 1 d .
O94 O -0.3985(4) 0.0497(2) 0.3859(3) 0.0552(10) Uani 1 1 d .
H40 H -0.258(5) 0.052(3) 0.502(4) 0.060 Uiso 1 1 d .
H50 H -0.200(5) 0.078(3) 1.307(4) 0.060 Uiso 1 1 d .
H941 H -0.451(6) 0.005(3) 0.385(4) 0.080 Uiso 1 1 d .
H942 H -0.445(7) 0.086(3) 0.383(5) 0.080 Uiso 1 1 d .

loop_
_atom_site_aniso_label
_atom_site_aniso_U_11
_atom_site_aniso_U_22
_atom_site_aniso_U_33
_atom_site_aniso_U_23
_atom_site_aniso_U_13
_atom_site_aniso_U_12
Ru1 0.02875(19) 0.0342(2) 0.0378(2) 0.00208(18) 0.00481(14) -0.00238(17)
Cl1 0.0518(7) 0.0424(7) 0.0551(8) 0.0039(5) 0.0120(6) 0.0087(5)
Cl2 0.0509(7) 0.0600(8) 0.0562(8) 0.0029(6) 0.0136(6) -0.0058(6)
C1 0.025(2) 0.029(2) 0.034(3) 0.0030(19) 0.002(2) -0.0026(19)
O1 0.068(2) 0.067(3) 0.068(3) -0.002(2) 0.009(2) -0.003(2)
C3 0.026(2) 0.039(3) 0.035(3) 0.002(2) 0.0005(19) -0.007(2)
O3 0.0439(19) 0.0407(19) 0.064(2) -0.0002(16) 0.0084(16) -0.0001(16)
N1 0.0288(19) 0.038(2) 0.036(2) 0.0052(16) 0.0062(17) 0.0004(15)
N2 0.0292(19) 0.0329(19) 0.032(2) 0.0030(15) 0.0029(16) 0.0013(15)
C10 0.041(3) 0.048(3) 0.034(3) 0.003(2) 0.009(2) -0.005(2)
C11 0.050(3) 0.046(3) 0.030(3) 0.004(2) 0.004(2) -0.005(2)
C12 0.039(3) 0.038(3) 0.033(3) 0.001(2) 0.001(2) -0.001(2)
C13 0.029(2) 0.040(3) 0.038(3) 0.001(2) 0.001(2) 0.0016(19)
C14 0.031(2) 0.030(2) 0.037(3) 0.0028(19) 0.002(2) 0.0026(19)
C15 0.031(2) 0.034(2) 0.031(2) -0.0012(19) 0.004(2) 0.0011(19)
C16 0.030(2) 0.046(3) 0.040(3) -0.002(2) 0.003(2) -0.003(2)
C17 0.037(3) 0.036(2) 0.034(3) 0.001(2) 0.008(2) 0.001(2)
C18 0.043(3) 0.041(3) 0.032(2) 0.002(2) 0.008(2) -0.003(2)
C19 0.037(2) 0.041(3) 0.035(3) -0.002(2) -0.005(2) -0.002(2)
C40 0.047(3) 0.048(3) 0.035(3) -0.001(2) 0.003(2) -0.001(2)
O40 0.058(2) 0.098(3) 0.049(3) -0.011(2) -0.0049(18) -0.007(2)
O41 0.052(2) 0.085(3) 0.061(2) -0.0077(19) 0.0023(18) -0.0168(19)
C50 0.046(3) 0.049(3) 0.034(3) 0.000(2) 0.007(2) 0.000(2)
O50 0.048(2) 0.085(3) 0.046(2) 0.0040(18) 0.0135(17) -0.0037(19)
O51 0.056(2) 0.106(3) 0.054(2) -0.006(2) 0.0111(19) -0.031(2)
O94 0.046(2) 0.055(3) 0.064(2) -0.007(2) 0.0019(18) -0.0049(17)

loop_
_atom_type_symbol
_atom_type_description
_atom_type_scat_dispersion_real
_atom_type_scat_dispersion_imag
_atom_type_scat_source
C C 0.0033 0.0016 'International Tables Vol C Tables 4.2.6.8 and 6.1.1.4'
H H 0.0000 0.0000 'International Tables Vol C Tables 4.2.6.8 and 6.1.1.4'
N N 0.0061 0.0033 'International Tables Vol C Tables 4.2.6.8 and 6.1.1.4'
O O 0.0106 0.0060 'International Tables Vol C Tables 4.2.6.8 and 6.1.1.4'
Cl Cl 0.1484 0.1585 'International Tables Vol C Tables 4.2.6.8 and 6.1.1.4'
Ru Ru -1.2594 0.8363 'International Tables Vol C Tables 4.2.6.8 and 6.1.1.4'

loop_
_geom_angle_atom_site_label_1
_geom_angle_atom_site_label_2
_geom_angle_atom_site_label_3
_geom_angle
C3 Ru1 C1 91.28(17)
C3 Ru1 N2 95.55(14)
C1 Ru1 N2 99.85(15)
C3 Ru1 N1 90.86(15)
C1 Ru1 N1 177.49(14)
N2 Ru1 N1 78.64(12)
C3 Ru1 Cl2 89.20(12)
C1 Ru1 Cl2 86.62(12)
N2 Ru1 Cl2 171.85(9)
N1 Ru1 Cl2 94.72(9)
C3 Ru1 Cl1 178.68(12)
C1 Ru1 Cl1 88.49(12)
N2 Ru1 Cl1 85.77(9)
N1 Ru1 Cl1 89.40(9)
Cl2 Ru1 Cl1 89.49(4)
O1 C1 Ru1 174.9(4)
O3 C3 Ru1 176.0(3)
C10 N1 C14 119.4(4)
C10 N1 Ru1 126.3(3)
C14 N1 Ru1 114.3(3)
C19 N2 C15 119.3(3)
C19 N2 Ru1 125.8(3)
C15 N2 Ru1 114.7(2)
N1 C10 C11 122.0(4)
N1 C10 H10 119.0
C11 C10 H10 119.0
C12 C11 C10 119.5(4)
C12 C11 H11 120.2
C10 C11 H11 120.2
C11 C12 C13 118.5(4)
C11 C12 C40 122.4(4)
C13 C12 C40 119.1(4)
C14 C13 C12 120.0(4)
C14 C13 H13 120.0
C12 C13 H13 120.0
N1 C14 C13 120.5(4)
N1 C14 C15 115.3(3)
C13 C14 C15 124.1(4)
N2 C15 C16 120.0(4)
N2 C15 C14 116.7(3)
C16 C15 C14 123.3(4)
C17 C16 C15 120.9(4)
C17 C16 H16 119.5
C15 C16 H16 119.5
C18 C17 C16 118.5(4)
C18 C17 C50 123.6(4)
C16 C17 C50 117.9(4)
C17 C18 C19 118.7(4)
C17 C18 H18 120.6
C19 C18 H18 120.6
N2 C19 C18 122.5(4)
N2 C19 H19 118.8
C18 C19 H19 118.8
O41 C40 O40 125.1(4)
O41 C40 C12 122.6(4)
O40 C40 C12 112.3(4)
C40 O40 H40 112(3)
O51 C50 O50 125.4(4)
O51 C50 C17 121.9(4)
O50 C50 C17 112.7(4)
C50 O50 H50 110(4)
H941 O94 H942 116(6)

loop_
_geom_bond_atom_site_label_1
_geom_bond_atom_site_label_2
_geom_bond_distance
Ru1 C3 1.873(5)
Ru1 C1 1.937(5)
Ru1 N2 2.084(3)
Ru1 N1 2.121(3)
Ru1 Cl2 2.3722(11)
Ru1 Cl1 2.4205(11)
C1 O1 1.040(5)
C3 O3 1.116(4)
N1 C10 1.335(5)
N1 C14 1.357(5)
N2 C19 1.336(5)
N2 C15 1.357(5)
C10 C11 1.376(6)
C10 H10 0.9300
C11 C12 1.372(5)
C11 H11 0.9300
C12 C13 1.387(5)
C12 C40 1.498(6)
C13 C14 1.377(5)
C13 H13 0.9300
C14 C15 1.474(5)
C15 C16 1.380(5)
C16 C17 1.377(5)
C16 H16 0.9300
C17 C18 1.377(5)
C17 C50 1.508(5)
C18 C19 1.386(5)
C18 H18 0.9300
C19 H19 0.9300
C40 O41 1.211(5)
C40 O40 1.304(5)
O40 H40 0.88(5)
C50 O51 1.200(5)
C50 O50 1.300(5)
O50 H50 0.75(4)
O94 H941 0.83(5)
O94 H942 0.69(5)

loop_
_geom_hbond_atom_site_label_D
_geom_hbond_atom_site_label_H
_geom_hbond_atom_site_label_A
_geom_hbond_distance_DH
_geom_hbond_distance_HA
_geom_hbond_distance_DA
_geom_hbond_angle_DHA
O40 H40 O94 0.88(5) 1.84(5) 2.663(5) 156(4)

loop_
_geom_torsion_atom_site_label_1
_geom_torsion_atom_site_label_2
_geom_torsion_atom_site_label_3
_geom_torsion_atom_site_label_4
_geom_torsion
C3 Ru1 C1 O1 84(5)
N2 Ru1 C1 O1 -180(100)
N1 Ru1 C1 O1 -127(4)
Cl2 Ru1 C1 O1 -5(5)
Cl1 Ru1 C1 O1 -94(5)
C1 Ru1 C3 O3 -63(6)
N2 Ru1 C3 O3 -163(6)
N1 Ru1 C3 O3 118(6)
Cl2 Ru1 C3 O3 24(6)
Cl1 Ru1 C3 O3 17(11)
C3 Ru1 N1 C10 -78.4(3)
C1 Ru1 N1 C10 133(3)
N2 Ru1 N1 C10 -173.9(3)
Cl2 Ru1 N1 C10 10.9(3)
Cl1 Ru1 N1 C10 100.3(3)
C3 Ru1 N1 C14 100.5(3)
C1 Ru1 N1 C14 -48(3)
N2 Ru1 N1 C14 5.1(3)
Cl2 Ru1 N1 C14 -170.2(2)
Cl1 Ru1 N1 C14 -80.7(2)
C3 Ru1 N2 C19 89.3(3)
C1 Ru1 N2 C19 -3.0(3)
N1 Ru1 N2 C19 179.1(3)
Cl2 Ru1 N2 C19 -145.2(5)
Cl1 Ru1 N2 C19 -90.7(3)
C3 Ru1 N2 C15 -95.7(3)
C1 Ru1 N2 C15 172.0(3)
N1 Ru1 N2 C15 -5.9(3)
Cl2 Ru1 N2 C15 29.8(8)
Cl1 Ru1 N2 C15 84.3(3)
C14 N1 C10 C11 0.2(6)
Ru1 N1 C10 C11 179.1(3)
N1 C10 C11 C12 0.6(6)
C10 C11 C12 C13 0.0(6)
C10 C11 C12 C40 -178.0(4)
C11 C12 C13 C14 -1.4(6)
C40 C12 C13 C14 176.6(4)
C10 N1 C14 C13 -1.7(5)
Ru1 N1 C14 C13 179.3(3)
C10 N1 C14 C15 175.5(3)
Ru1 N1 C14 C15 -3.5(4)
C12 C13 C14 N1 2.3(6)
C12 C13 C14 C15 -174.7(4)
C19 N2 C15 C16 -0.2(5)
Ru1 N2 C15 C16 -175.5(3)
C19 N2 C15 C14 -178.6(3)
Ru1 N2 C15 C14 6.0(4)
N1 C14 C15 N2 -1.6(5)
C13 C14 C15 N2 175.5(4)
N1 C14 C15 C16 180.0(4)
C13 C14 C15 C16 -2.9(6)
N2 C15 C16 C17 1.2(6)
C14 C15 C16 C17 179.5(4)
C15 C16 C17 C18 -1.0(6)
C15 C16 C17 C50 179.3(4)
C16 C17 C18 C19 -0.2(6)
C50 C17 C18 C19 179.6(4)
C15 N2 C19 C18 -1.0(6)
Ru1 N2 C19 C18 173.8(3)
C17 C18 C19 N2 1.2(6)
C11 C12 C40 O41 -176.7(4)
C13 C12 C40 O41 5.3(6)
C11 C12 C40 O40 1.3(6)
C13 C12 C40 O40 -176.6(4)
C18 C17 C50 O51 -174.9(4)
C16 C17 C50 O51 4.9(6)
C18 C17 C50 O50 4.4(6)
C16 C17 C50 O50 -175.8(4)
